data_4518810
loop_
_publ_author_name
'Das, Siuli'
'Mondal, Rakesh'
'Chakraborty, Gargi'
'Guin, Amit Kumar'
'Das, Abhishek'
'Paul, Nanda D.'

_publ_section_title
;
 Zinc Stabilized Azo-anion Radical in Dehydrogenative Synthesis of
 N-Heterocycles. An Exclusively Ligand Centered Redox Controlled Approach
;
_journal_issue 12
_journal_name_full 'ACS Catalysis'
_journal_page_first 7498
_journal_page_last 7512
_journal_paper_doi 10.1021/acscatal.1c00275
_journal_volume 11
_journal_year 2021
_chemical_formula_sum 'C19 H13 Cl5 N4 Zn'
_chemical_formula_weight 539.97
_space_group_crystal_system triclinic
_space_group_IT_number 2
_space_group_name_Hall '-P 1'
_space_group_name_H-M_alt 'P -1'
_atom_sites_solution_hydrogens geom
_audit_creation_method SHELXL-2014/7
_cell_angle_alpha 79.705(8)
_cell_angle_beta 87.577(8)
_cell_angle_gamma 80.445(8)
_cell_formula_units_Z 2
_cell_length_a 9.167(3)
_cell_length_b 9.525(3)
_cell_length_c 11.969(4)
_cell_measurement_reflns_used 32227
_cell_measurement_temperature 129(2)
_cell_measurement_theta_max 28.4
_cell_measurement_theta_min 2.2
_cell_volume 1013.9(6)
_computing_structure_refinement 'SHELXL-2014/7 (Sheldrick, 2014)'
_diffrn_ambient_temperature 129(2)
_diffrn_measured_fraction_theta_full 1.000
_diffrn_measured_fraction_theta_max 0.994
_diffrn_measurement_device_type CCD
_diffrn_measurement_method 'omega and phi scans'
_diffrn_radiation_type MoK\a
_diffrn_radiation_wavelength 0.71073
_diffrn_reflns_av_R_equivalents 0.1106
_diffrn_reflns_av_unetI/netI 0.0497
_diffrn_reflns_Laue_measured_fraction_full 1.000
_diffrn_reflns_Laue_measured_fraction_max 0.994
_diffrn_reflns_limit_h_max 12
_diffrn_reflns_limit_h_min -12
_diffrn_reflns_limit_k_max 12
_diffrn_reflns_limit_k_min -12
_diffrn_reflns_limit_l_max 15
_diffrn_reflns_limit_l_min -15
_diffrn_reflns_number 32227
_diffrn_reflns_point_group_measured_fraction_full 1.000
_diffrn_reflns_point_group_measured_fraction_max 0.994
_diffrn_reflns_theta_full 25.242
_diffrn_reflns_theta_max 28.360
_diffrn_reflns_theta_min 2.202
_diffrn_source 'fine-focus sealed tube'
_exptl_absorpt_coefficient_mu 1.885
_exptl_absorpt_correction_T_max 0.7454
_exptl_absorpt_correction_T_min 0.6607
_exptl_absorpt_correction_type multi-scan
_exptl_crystal_colour orange
_exptl_crystal_density_diffrn 1.769
_exptl_crystal_description block
_exptl_crystal_F_000 732
_exptl_crystal_size_max 0.16
_exptl_crystal_size_mid 0.08
_exptl_crystal_size_min 0.02
_refine_diff_density_max 0.794
_refine_diff_density_min -1.209
_refine_diff_density_rms 0.091
_refine_ls_extinction_coef 0.0077(10)
_refine_ls_extinction_expression Fc^*^=kFc[1+0.001xFc^2^\l^3^/sin(2\q)]^-1/4^
_refine_ls_extinction_method 'SHELXL-2014/7 (Sheldrick 2014'
_refine_ls_goodness_of_fit_ref 1.065
_refine_ls_hydrogen_treatment constr
_refine_ls_matrix_type full
_refine_ls_number_parameters 263
_refine_ls_number_reflns 5039
_refine_ls_number_restraints 0
_refine_ls_restrained_S_all 1.065
_refine_ls_R_factor_all 0.0373
_refine_ls_R_factor_gt 0.0312
_refine_ls_shift/su_max 0.001
_refine_ls_shift/su_mean 0.000
_refine_ls_structure_factor_coef Fsqd
_refine_ls_weighting_details 'w=1/[\s^2^(Fo^2^)+(0.0416P)^2^+0.3360P] where P=(Fo^2^+2Fc^2^)/3'
_refine_ls_weighting_scheme calc
_refine_ls_wR_factor_gt 0.0843
_refine_ls_wR_factor_ref 0.0873
_reflns_Friedel_coverage 0.000
_reflns_number_gt 4401
_reflns_number_total 5039
_reflns_threshold_expression 'I > 2\s(I)'
_cod_data_source_file cs1c00275_si_002.cif
_cod_data_source_block SDN24_0m_a
_cod_depositor_comments 'Adding full bibliography for 4518810.cif.'
_cod_original_cell_volume 1013.9(5)
_cod_database_code 4518810
_shelx_shelxl_version_number 2014/7
_shelx_space_group_comment
;
The symmetry employed for this shelxl refinement is uniquely defined
by the following loop, which should always be used as a source of
symmetry information in preference to the above space-group names.
They are only intended as comments.
;

loop_
_space_group_symop_operation_xyz
'x, y, z'
'-x, -y, -z'

loop_
_atom_site_label
_atom_site_type_symbol
_atom_site_fract_x
_atom_site_fract_y
_atom_site_fract_z
_atom_site_U_iso_or_equiv
_atom_site_adp_type
_atom_site_occupancy
_atom_site_site_symmetry_order
_atom_site_calc_flag
_atom_site_refinement_flags_posn
_atom_site_refinement_flags_adp
_atom_site_refinement_flags_occupancy
_atom_site_disorder_assembly
_atom_site_disorder_group
Zn01 Zn 0.74240(2) 0.31020(2) 0.30799(2) 0.01489(8) Uani 1 1 d . . . . .
Cl2 Cl 0.90938(5) 0.35989(5) 0.17265(4) 0.01958(11) Uani 1 1 d . . . . .
Cl3 Cl 0.69718(5) 0.08495(5) 0.35304(4) 0.02206(11) Uani 1 1 d . . . . .
Cl1 Cl 0.28881(6) 0.13491(6) -0.15161(4) 0.02460(12) Uani 1 1 d . . . . .
Cl4 Cl 0.12275(6) 0.86652(6) 0.10281(5) 0.02634(12) Uani 1 1 d . . . . .
Cl5 Cl 0.19770(9) 1.04082(7) 0.26061(8) 0.0594(2) Uani 1 1 d . . . . .
N1 N 0.84957(17) 0.32498(16) 0.46391(13) 0.0144(3) Uani 1 1 d . . . . .
N4 N 0.52370(16) 0.41304(16) 0.18605(13) 0.0145(3) Uani 1 1 d . . . . .
N2 N 0.62553(16) 0.49591(16) 0.35369(13) 0.0130(3) Uani 1 1 d . . . . .
N3 N 0.44919(17) 0.52636(16) 0.20893(13) 0.0149(3) Uani 1 1 d . . . . .
C12 C 0.79773(19) 0.44840(19) 0.50231(15) 0.0130(3) Uani 1 1 d . . . . .
C10 C 0.51107(19) 0.57753(19) 0.29810(15) 0.0137(3) Uani 1 1 d . . . . .
C18 C 0.5534(2) 0.2460(2) 0.05897(16) 0.0171(4) Uani 1 1 d . . . . .
H18 H 0.6528 0.2177 0.0838 0.021 Uiso 1 1 calc R U . . .
C13 C 0.4612(2) 0.35273(19) 0.10306(15) 0.0152(3) Uani 1 1 d . . . . .
C11 C 0.67756(19) 0.54280(19) 0.44152(15) 0.0132(3) Uani 1 1 d . . . . .
C7 C 0.61755(19) 0.67334(19) 0.47557(16) 0.0150(3) Uani 1 1 d . . . . .
C8 C 0.4973(2) 0.7585(2) 0.41302(16) 0.0174(4) Uani 1 1 d . . . . .
H8 H 0.4542 0.8493 0.4317 0.021 Uiso 1 1 calc R U . . .
C3 C 0.9661(2) 0.3879(2) 0.65677(16) 0.0178(4) Uani 1 1 d . . . . .
H3 H 1.0070 0.4081 0.7226 0.021 Uiso 1 1 calc R U . . .
C2 C 1.0177(2) 0.2620(2) 0.61784(16) 0.0189(4) Uani 1 1 d . . . . .
H2 H 1.0945 0.1938 0.6568 0.023 Uiso 1 1 calc R U . . .
C9 C 0.4435(2) 0.7088(2) 0.32493(16) 0.0169(4) Uani 1 1 d . . . . .
H9 H 0.3612 0.7635 0.2829 0.020 Uiso 1 1 calc R U . . .
C4 C 0.8519(2) 0.4870(2) 0.59819(15) 0.0150(3) Uani 1 1 d . . . . .
C15 C 0.2608(2) 0.3270(2) -0.00923(17) 0.0190(4) Uani 1 1 d . . . . .
H15 H 0.1606 0.3528 -0.0322 0.023 Uiso 1 1 calc R U . . .
C6 C 0.6786(2) 0.7115(2) 0.57155(16) 0.0174(4) Uani 1 1 d . . . . .
H6 H 0.6402 0.8010 0.5945 0.021 Uiso 1 1 calc R U . . .
C16 C 0.3543(2) 0.2213(2) -0.05313(16) 0.0175(4) Uani 1 1 d . . . . .
C17 C 0.5008(2) 0.1801(2) -0.02157(16) 0.0180(4) Uani 1 1 d . . . . .
H17 H 0.5636 0.1082 -0.0544 0.022 Uiso 1 1 calc R U . . .
C5 C 0.7902(2) 0.6220(2) 0.63013(16) 0.0178(4) Uani 1 1 d . . . . .
H5 H 0.8285 0.6496 0.6940 0.021 Uiso 1 1 calc R U . . .
C1 C 0.9571(2) 0.2342(2) 0.52064(16) 0.0169(4) Uani 1 1 d . . . . .
H1 H 0.9945 0.1467 0.4943 0.020 Uiso 1 1 calc R U . . .
C14 C 0.3151(2) 0.3951(2) 0.06883(17) 0.0185(4) Uani 1 1 d . . . . .
H14 H 0.2532 0.4702 0.0989 0.022 Uiso 1 1 calc R U . . .
C19 C 0.0716(2) 1.0264(2) 0.1594(2) 0.0279(5) Uani 1 1 d . . . . .
H19 H 0.0666 1.1109 0.0973 0.033 Uiso 1 1 calc R U . . .
H20 H -0.0280 1.0272 0.1950 0.033 Uiso 1 1 calc R U . . .

loop_
_atom_site_aniso_label
_atom_site_aniso_U_11
_atom_site_aniso_U_22
_atom_site_aniso_U_33
_atom_site_aniso_U_23
_atom_site_aniso_U_13
_atom_site_aniso_U_12
Zn01 0.01786(12) 0.01166(12) 0.01464(13) -0.00254(8) 0.00194(9) -0.00112(8)
Cl2 0.0181(2) 0.0211(2) 0.0172(2) -0.00050(17) 0.00300(17) -0.00036(16)
Cl3 0.0315(3) 0.0130(2) 0.0221(2) -0.00336(17) 0.0011(2) -0.00488(17)
Cl1 0.0273(2) 0.0308(3) 0.0187(2) -0.00537(19) -0.0041(2) -0.0114(2)
Cl4 0.0266(2) 0.0239(2) 0.0263(3) -0.0036(2) 0.0051(2) 0.00009(18)
Cl5 0.0716(5) 0.0225(3) 0.0840(6) -0.0159(3) -0.0525(5) 0.0123(3)
N1 0.0164(7) 0.0128(7) 0.0131(7) 0.0011(6) 0.0006(6) -0.0034(5)
N4 0.0155(7) 0.0152(7) 0.0120(7) -0.0001(6) 0.0018(6) -0.0030(5)
N2 0.0134(7) 0.0126(7) 0.0122(7) -0.0001(6) 0.0012(6) -0.0026(5)
N3 0.0172(7) 0.0140(7) 0.0124(7) 0.0006(6) -0.0002(6) -0.0021(5)
C12 0.0143(8) 0.0129(8) 0.0115(8) 0.0000(6) 0.0027(7) -0.0039(6)
C10 0.0145(8) 0.0141(8) 0.0119(8) 0.0003(7) 0.0023(7) -0.0038(6)
C18 0.0154(8) 0.0188(9) 0.0164(9) -0.0017(7) -0.0004(7) -0.0020(7)
C13 0.0191(8) 0.0149(8) 0.0106(8) 0.0014(7) -0.0003(7) -0.0035(6)
C11 0.0147(8) 0.0125(8) 0.0122(8) -0.0005(6) 0.0038(7) -0.0043(6)
C7 0.0152(8) 0.0143(8) 0.0153(9) -0.0020(7) 0.0048(7) -0.0036(6)
C8 0.0183(9) 0.0132(8) 0.0198(9) -0.0029(7) 0.0049(7) -0.0007(6)
C3 0.0194(9) 0.0219(9) 0.0120(8) 0.0017(7) 0.0006(7) -0.0084(7)
C2 0.0193(9) 0.0192(9) 0.0153(9) 0.0067(7) -0.0026(7) -0.0050(7)
C9 0.0158(8) 0.0157(8) 0.0168(9) 0.0010(7) 0.0008(7) 0.0002(6)
C4 0.0162(8) 0.0180(9) 0.0111(8) 0.0000(7) 0.0042(7) -0.0073(7)
C15 0.0163(8) 0.0199(9) 0.0188(9) 0.0029(7) -0.0020(7) -0.0039(7)
C6 0.0186(9) 0.0169(9) 0.0187(9) -0.0063(7) 0.0064(7) -0.0067(7)
C16 0.0219(9) 0.0192(9) 0.0119(8) 0.0017(7) -0.0008(7) -0.0091(7)
C17 0.0178(8) 0.0202(9) 0.0163(9) -0.0042(7) 0.0016(7) -0.0032(7)
C5 0.0196(9) 0.0213(9) 0.0146(9) -0.0048(7) 0.0042(7) -0.0087(7)
C1 0.0180(8) 0.0142(8) 0.0170(9) 0.0011(7) 0.0023(7) -0.0027(7)
C14 0.0188(9) 0.0168(9) 0.0178(9) 0.0003(7) 0.0000(7) -0.0006(7)
C19 0.0273(10) 0.0199(10) 0.0338(12) -0.0033(9) -0.0037(9) 0.0032(8)

loop_
_atom_type_symbol
_atom_type_description
_atom_type_scat_dispersion_real
_atom_type_scat_dispersion_imag
_atom_type_scat_source
C C 0.0033 0.0016 'International Tables Vol C Tables 4.2.6.8 and 6.1.1.4'
H H 0.0000 0.0000 'International Tables Vol C Tables 4.2.6.8 and 6.1.1.4'
N N 0.0061 0.0033 'International Tables Vol C Tables 4.2.6.8 and 6.1.1.4'
Cl Cl 0.1484 0.1585 'International Tables Vol C Tables 4.2.6.8 and 6.1.1.4'
Zn Zn 0.2839 1.4301 'International Tables Vol C Tables 4.2.6.8 and 6.1.1.4'

loop_
_geom_angle_atom_site_label_1
_geom_angle_atom_site_label_2
_geom_angle_atom_site_label_3
_geom_angle
_geom_angle_site_symmetry_1
_geom_angle_site_symmetry_3
_geom_angle_publ_flag
N2 Zn01 N1 76.85(6) . . ?
N2 Zn01 Cl3 128.86(5) . . ?
N1 Zn01 Cl3 99.20(4) . . ?
N2 Zn01 Cl2 111.52(5) . . ?
N1 Zn01 Cl2 103.94(5) . . ?
Cl3 Zn01 Cl2 118.70(2) . . ?
N2 Zn01 N4 67.36(6) . . ?
N1 Zn01 N4 143.60(6) . . ?
Cl3 Zn01 N4 98.09(4) . . ?
Cl2 Zn01 N4 95.32(4) . . ?
C1 N1 C12 118.05(16) . . ?
C1 N1 Zn01 129.44(13) . . ?
C12 N1 Zn01 112.48(11) . . ?
N3 N4 C13 114.65(15) . . ?
N3 N4 Zn01 115.65(12) . . ?
C13 N4 Zn01 129.23(12) . . ?
C10 N2 C11 117.98(16) . . ?
C10 N2 Zn01 124.92(12) . . ?
C11 N2 Zn01 116.88(12) . . ?
N4 N3 C10 112.64(15) . . ?
N1 C12 C4 123.89(16) . . ?
N1 C12 C11 116.96(16) . . ?
C4 C12 C11 119.13(17) . . ?
N2 C10 C9 123.40(16) . . ?
N2 C10 N3 118.92(16) . . ?
C9 C10 N3 117.63(16) . . ?
C13 C18 C17 119.67(17) . . ?
C13 C18 H18 120.2 . . ?
C17 C18 H18 120.2 . . ?
C18 C13 C14 121.23(17) . . ?
C18 C13 N4 115.90(16) . . ?
C14 C13 N4 122.86(17) . . ?
N2 C11 C7 123.18(16) . . ?
N2 C11 C12 116.19(16) . . ?
C7 C11 C12 120.61(16) . . ?
C11 C7 C8 117.18(17) . . ?
C11 C7 C6 118.78(16) . . ?
C8 C7 C6 124.03(17) . . ?
C9 C8 C7 119.22(17) . . ?
C9 C8 H8 120.4 . . ?
C7 C8 H8 120.4 . . ?
C2 C3 C4 119.24(17) . . ?
C2 C3 H3 120.4 . . ?
C4 C3 H3 120.4 . . ?
C3 C2 C1 119.69(17) . . ?
C3 C2 H2 120.2 . . ?
C1 C2 H2 120.2 . . ?
C8 C9 C10 119.02(17) . . ?
C8 C9 H9 120.5 . . ?
C10 C9 H9 120.5 . . ?
C12 C4 C3 116.63(17) . . ?
C12 C4 C5 119.11(17) . . ?
C3 C4 C5 124.26(17) . . ?
C16 C15 C14 118.81(17) . . ?
C16 C15 H15 120.6 . . ?
C14 C15 H15 120.6 . . ?
C5 C6 C7 120.84(18) . . ?
C5 C6 H6 119.6 . . ?
C7 C6 H6 119.6 . . ?
C15 C16 C17 122.46(18) . . ?
C15 C16 Cl1 119.62(14) . . ?
C17 C16 Cl1 117.92(15) . . ?
C18 C17 C16 118.44(18) . . ?
C18 C17 H17 120.8 . . ?
C16 C17 H17 120.8 . . ?
C6 C5 C4 121.47(17) . . ?
C6 C5 H5 119.3 . . ?
C4 C5 H5 119.3 . . ?
N1 C1 C2 122.49(18) . . ?
N1 C1 H1 118.8 . . ?
C2 C1 H1 118.8 . . ?
C15 C14 C13 119.34(18) . . ?
C15 C14 H14 120.3 . . ?
C13 C14 H14 120.3 . . ?
Cl5 C19 Cl4 111.43(11) . . ?
Cl5 C19 H19 109.3 . . ?
Cl4 C19 H19 109.3 . . ?
Cl5 C19 H20 109.3 . . ?
Cl4 C19 H20 109.3 . . ?
H19 C19 H20 108.0 . . ?

loop_
_geom_bond_atom_site_label_1
_geom_bond_atom_site_label_2
_geom_bond_distance
_geom_bond_site_symmetry_2
_geom_bond_publ_flag
Zn01 N2 2.0599(16) . ?
Zn01 N1 2.1824(16) . ?
Zn01 Cl3 2.2201(8) . ?
Zn01 Cl2 2.2243(7) . ?
Zn01 N4 2.4887(16) . ?
Cl1 C16 1.732(2) . ?
Cl4 C19 1.762(2) . ?
Cl5 C19 1.747(2) . ?
N1 C1 1.320(2) . ?
N1 C12 1.345(2) . ?
N4 N3 1.246(2) . ?
N4 C13 1.416(2) . ?
N2 C10 1.323(2) . ?
N2 C11 1.346(2) . ?
N3 C10 1.424(2) . ?
C12 C4 1.399(3) . ?
C12 C11 1.434(2) . ?
C10 C9 1.385(3) . ?
C18 C13 1.377(3) . ?
C18 C17 1.383(3) . ?
C18 H18 0.9500 . ?
C13 C14 1.390(3) . ?
C11 C7 1.396(3) . ?
C7 C8 1.410(3) . ?
C7 C6 1.427(3) . ?
C8 C9 1.371(3) . ?
C8 H8 0.9500 . ?
C3 C2 1.368(3) . ?
C3 C4 1.406(3) . ?
C3 H3 0.9500 . ?
C2 C1 1.395(3) . ?
C2 H2 0.9500 . ?
C9 H9 0.9500 . ?
C4 C5 1.427(3) . ?
C15 C16 1.374(3) . ?
C15 C14 1.380(3) . ?
C15 H15 0.9500 . ?
C6 C5 1.350(3) . ?
C6 H6 0.9500 . ?
C16 C17 1.383(3) . ?
C17 H17 0.9500 . ?
C5 H5 0.9500 . ?
C1 H1 0.9500 . ?
C14 H14 0.9500 . ?
C19 H19 0.9900 . ?
C19 H20 0.9900 . ?
